data_7245757
loop_
_publ_author_name
'Dong, Ya-Zhuo'
'Chen, Chong-An'
'Chen, Juan'
'Cheng, Jian-Wen'
'Li, Jinhua'
'Yang, Guo-Yu'

_publ_section_title
;
 Two porous-layered borates built by B7O13(OH) clusters and AlO4/GaO4
 tetrahedra
;
_journal_name_full CrystEngComm
_journal_paper_doi 10.1039/D2CE01336C
_journal_year 2022
_chemical_formula_moiety 'B7 Cs Ga H3 K Na O15, 0.5(H2 O)'
_chemical_formula_sum 'B7 Cs Ga H4 K Na O15.5'
_chemical_formula_weight 592.42
_space_group_crystal_system monoclinic
_space_group_IT_number 14
_space_group_name_Hall '-P 2yn'
_space_group_name_H-M_alt 'P 1 21/n 1'
_atom_sites_solution_hydrogens difmap
_audit_creation_method SHELXL-2014/7
_audit_update_record
;
2022-09-09 deposited with the CCDC.	2022-10-31 downloaded from the CCDC.
;
_cell_angle_alpha 90
_cell_angle_beta 92.127(8)
_cell_angle_gamma 90
_cell_formula_units_Z 4
_cell_length_a 11.5142(12)
_cell_length_b 7.0317(6)
_cell_length_c 17.2789(16)
_cell_measurement_reflns_used 3183
_cell_measurement_temperature 293(2)
_cell_measurement_theta_max 28.4130
_cell_measurement_theta_min 4.5810
_cell_volume 1398.0(2)
_computing_structure_refinement 'SHELXL-2014/7 (Sheldrick, 2014)'
_diffrn_ambient_temperature 293(2)
_diffrn_measured_fraction_theta_full 0.998
_diffrn_measured_fraction_theta_max 0.998
_diffrn_measurement_device_type 'Xcalibur, Atlas, Gemini ultra'
_diffrn_radiation_type MoK\a
_diffrn_radiation_wavelength 0.71073
_diffrn_reflns_av_R_equivalents 0.0349
_diffrn_reflns_av_unetI/netI 0.0372
_diffrn_reflns_Laue_measured_fraction_full 0.998
_diffrn_reflns_Laue_measured_fraction_max 0.998
_diffrn_reflns_limit_h_max 13
_diffrn_reflns_limit_h_min -11
_diffrn_reflns_limit_k_max 7
_diffrn_reflns_limit_k_min -8
_diffrn_reflns_limit_l_max 20
_diffrn_reflns_limit_l_min -19
_diffrn_reflns_number 8108
_diffrn_reflns_point_group_measured_fraction_full 0.998
_diffrn_reflns_point_group_measured_fraction_max 0.998
_diffrn_reflns_theta_full 25.000
_diffrn_reflns_theta_max 25.000
_diffrn_reflns_theta_min 3.573
_exptl_absorpt_coefficient_mu 4.949
_exptl_crystal_density_diffrn 2.815
_exptl_crystal_description block
_exptl_crystal_F_000 1116
_refine_diff_density_max 1.766
_refine_diff_density_min -1.657
_refine_diff_density_rms 0.198
_refine_ls_extinction_method none
_refine_ls_goodness_of_fit_ref 1.076
_refine_ls_hydrogen_treatment mixed
_refine_ls_matrix_type full
_refine_ls_number_parameters 252
_refine_ls_number_reflns 2462
_refine_ls_number_restraints 12
_refine_ls_restrained_S_all 1.099
_refine_ls_R_factor_all 0.0536
_refine_ls_R_factor_gt 0.0474
_refine_ls_shift/su_max 0.001
_refine_ls_shift/su_mean 0.000
_refine_ls_structure_factor_coef Fsqd
_refine_ls_weighting_details 'w=1/[\s^2^(Fo^2^)+(0.0858P)^2^+6.9472P] where P=(Fo^2^+2Fc^2^)/3'
_refine_ls_weighting_scheme calc
_refine_ls_wR_factor_gt 0.1336
_refine_ls_wR_factor_ref 0.1382
_reflns_Friedel_coverage 0.000
_reflns_number_gt 2184
_reflns_number_total 2462
_reflns_threshold_expression 'I > 2\s(I)'
_cod_data_source_file d2ce01336c2.cif
_cod_data_source_block a
_cod_original_sg_symbol_H-M 'P 21/n'
_cod_original_formula_sum 'B7 H4 Cs Ga K Na O15.50'
_cod_database_code 7245757
_shelx_shelxl_version_number 2014/7
_shelx_space_group_comment
;
The symmetry employed for this shelxl refinement is uniquely defined
by the following loop, which should always be used as a source of
symmetry information in preference to the above space-group names.
They are only intended as comments.
;

loop_
_space_group_symop_operation_xyz
'x, y, z'
'-x+1/2, y+1/2, -z+1/2'
'-x, -y, -z'
'x-1/2, -y-1/2, z-1/2'

loop_
_atom_site_label
_atom_site_type_symbol
_atom_site_fract_x
_atom_site_fract_y
_atom_site_fract_z
_atom_site_U_iso_or_equiv
_atom_site_adp_type
_atom_site_occupancy
_atom_site_site_symmetry_order
_atom_site_calc_flag
_atom_site_refinement_flags_posn
_atom_site_refinement_flags_adp
_atom_site_refinement_flags_occupancy
_atom_site_disorder_assembly
_atom_site_disorder_group
Ga Ga 0.54591(5) 0.18544(8) 1.21151(3) 0.0088(2) Uani 1 1 d . . . . .
Cs Cs 0.72648(15) 0.37517(14) 0.83188(9) 0.0380(5) Uani 0.884(7) 1 d . . P A 1
Cs' Cs 0.6882(9) 0.3998(9) 0.8584(7) 0.037(2) Uani 0.116(7) 1 d . U P A 2
K K 1.19360(16) -0.1922(2) 0.65253(10) 0.0319(5) Uani 1 1 d . . . . .
Na Na 1.0208(2) 0.1934(4) 0.92447(15) 0.0188(6) Uani 1 1 d . . . . .
B1 B 0.7471(6) 0.1409(9) 1.1249(4) 0.0106(13) Uani 1 1 d . . . . .
B2 B 0.6609(6) -0.0911(9) 0.8911(4) 0.0144(14) Uani 1 1 d . . . . .
B3 B 0.9890(6) -0.3941(9) 0.8160(4) 0.0127(14) Uani 1 1 d . . . . .
B4 B 0.8721(6) -0.1460(9) 0.8817(4) 0.0115(14) Uani 1 1 d . . . . .
B5 B 1.0038(6) -0.0648(10) 0.7737(4) 0.0145(14) Uani 1 1 d . . . . .
B6 B 0.7989(6) 0.0403(9) 0.9926(4) 0.0119(14) Uani 1 1 d . . . . .
B7 B 0.8191(7) 0.3744(10) 1.0368(4) 0.0159(15) Uani 1 1 d . . . . .
O1 O 0.6893(4) 0.0969(6) 1.1878(2) 0.0123(9) Uani 1 1 d . . . . .
O2 O 1.0265(4) -0.2577(6) 0.7637(2) 0.0175(10) Uani 1 1 d . . . . .
O3 O 0.9308(4) -0.0095(5) 0.8296(2) 0.0126(9) Uani 1 1 d . . . . .
O4 O 0.9270(4) -0.3373(5) 0.8774(2) 0.0155(10) Uani 1 1 d . . . . .
O5 O 0.7926(4) 0.0038(5) 1.0779(2) 0.0136(9) Uani 1 1 d . . . . .
O6 O 0.8828(4) -0.0817(6) 0.9604(2) 0.0108(9) Uani 1 1 d . . . . .
O7 O 1.0511(4) 0.0563(6) 0.7233(2) 0.0169(10) Uani 1 1 d . . . . .
O8 O 0.7503(4) -0.1670(6) 0.8520(2) 0.0158(9) Uani 1 1 d . . . . .
O9 O 1.0093(4) -0.5807(6) 0.8049(2) 0.0159(10) Uani 1 1 d . . . . .
O10 O 0.8373(4) 0.2434(6) 0.9819(2) 0.0131(9) Uani 1 1 d . . . . .
O11 O 0.7647(5) 0.3316(6) 1.1049(3) 0.0232(12) Uani 1 1 d . . . . .
O12 O 0.6833(4) 0.0183(6) 0.9565(3) 0.0193(10) Uani 1 1 d . . . . .
O13 O 0.5479(4) -0.1124(8) 0.8696(3) 0.0280(12) Uani 1 1 d . . . . .
O14 O 0.8469(5) 0.5610(7) 1.0276(3) 0.0270(12) Uani 1 1 d . . . . .
H14 H 0.8584 0.5815 0.9819 0.04(3) Uiso 1 1 d R . . A .
O1W O 1.0000 0.5000 0.5000 0.071(3) Uani 1 2 d S U P . .
H1WA H 0.9674 0.5279 0.4565 0.107 Uiso 0.5 1 d R U P . .
H1WB H 1.0220 0.6063 0.5188 0.107 Uiso 0.5 1 d R U P . .
O2W O 0.4910(14) 0.352(2) 0.9646(8) 0.163(7) Uani 1 1 d . . . . .
H2WA H 0.5440 0.2676 0.9643 0.244 Uiso 1 1 d R U . A .
H2WB H 0.4437 0.2717 0.9811 0.244 Uiso 1 1 d R U . . .

loop_
_atom_site_aniso_label
_atom_site_aniso_U_11
_atom_site_aniso_U_22
_atom_site_aniso_U_33
_atom_site_aniso_U_23
_atom_site_aniso_U_13
_atom_site_aniso_U_12
Ga 0.0103(4) 0.0077(4) 0.0088(4) -0.0013(2) 0.0047(3) -0.0014(2)
Cs 0.0407(7) 0.0400(4) 0.0320(6) 0.0107(3) -0.0144(5) -0.0131(4)
Cs' 0.036(3) 0.037(2) 0.038(3) 0.0063(16) -0.0006(18) -0.0026(16)
K 0.0398(10) 0.0181(8) 0.0397(10) 0.0030(6) 0.0264(8) 0.0070(6)
Na 0.0172(14) 0.0191(13) 0.0203(13) -0.0014(10) 0.0040(11) -0.0027(10)
B1 0.010(3) 0.014(3) 0.008(3) -0.002(2) -0.003(3) 0.001(3)
B2 0.017(4) 0.008(3) 0.018(3) 0.002(3) 0.002(3) -0.003(3)
B3 0.011(3) 0.012(3) 0.015(3) -0.003(3) 0.005(3) -0.001(3)
B4 0.014(4) 0.006(3) 0.015(3) -0.004(2) 0.009(3) -0.002(3)
B5 0.018(4) 0.011(3) 0.015(3) -0.002(3) 0.004(3) -0.005(3)
B6 0.011(3) 0.014(3) 0.011(3) -0.001(3) 0.008(3) -0.004(3)
B7 0.022(4) 0.010(3) 0.016(4) -0.001(3) 0.004(3) -0.002(3)
O1 0.011(2) 0.014(2) 0.012(2) 0.0002(16) 0.0049(17) 0.0003(16)
O2 0.027(3) 0.010(2) 0.017(2) 0.0014(18) 0.015(2) 0.0016(18)
O3 0.019(2) 0.0079(19) 0.011(2) 0.0013(16) 0.0092(18) 0.0045(16)
O4 0.027(3) 0.007(2) 0.013(2) 0.0025(16) 0.013(2) 0.0031(17)
O5 0.025(2) 0.0079(19) 0.008(2) -0.0001(16) 0.0078(18) 0.0010(17)
O6 0.011(2) 0.0126(19) 0.009(2) -0.0019(16) 0.0055(17) 0.0000(16)
O7 0.024(3) 0.010(2) 0.018(2) 0.0013(17) 0.0150(19) 0.0004(17)
O8 0.014(2) 0.023(2) 0.011(2) -0.0069(17) 0.0008(18) -0.0034(18)
O9 0.025(3) 0.008(2) 0.016(2) 0.0021(17) 0.0110(19) 0.0016(17)
O10 0.021(2) 0.009(2) 0.009(2) 0.0020(16) 0.0049(17) -0.0001(17)
O11 0.045(3) 0.010(2) 0.016(2) -0.0032(17) 0.019(2) -0.0009(19)
O12 0.009(2) 0.027(2) 0.022(2) -0.0141(19) 0.0017(18) 0.0037(18)
O13 0.018(3) 0.042(3) 0.024(3) -0.011(2) -0.008(2) -0.002(2)
O14 0.053(4) 0.011(2) 0.018(2) -0.0044(19) 0.008(2) -0.008(2)
O1W 0.028(4) 0.150(8) 0.037(5) 0.035(5) 0.015(4) 0.008(5)
O2W 0.129(12) 0.234(19) 0.123(11) 0.067(11) -0.021(10) -0.014(12)

loop_
_atom_type_symbol
_atom_type_description
_atom_type_scat_dispersion_real
_atom_type_scat_dispersion_imag
_atom_type_scat_source
B B 0.0013 0.0007 'International Tables Vol C Tables 4.2.6.8 and 6.1.1.4'
Cs Cs -0.3680 2.1192 'International Tables Vol C Tables 4.2.6.8 and 6.1.1.4'
Ga Ga 0.2307 1.6083 'International Tables Vol C Tables 4.2.6.8 and 6.1.1.4'
H H 0.0000 0.0000 'International Tables Vol C Tables 4.2.6.8 and 6.1.1.4'
K K 0.2009 0.2494 'International Tables Vol C Tables 4.2.6.8 and 6.1.1.4'
Na Na 0.0362 0.0249 'International Tables Vol C Tables 4.2.6.8 and 6.1.1.4'
O O 0.0106 0.0060 'International Tables Vol C Tables 4.2.6.8 and 6.1.1.4'

loop_
_geom_angle_atom_site_label_1
_geom_angle_atom_site_label_2
_geom_angle_atom_site_label_3
_geom_angle
_geom_angle_site_symmetry_1
_geom_angle_site_symmetry_3
_geom_angle_publ_flag
O13 Ga O1 104.4(2) 3_657 . ?
O13 Ga O7 112.6(2) 3_657 4_566 ?
O1 Ga O7 109.76(19) . 4_566 ?
O13 Ga O9 114.6(2) 3_657 4_556 ?
O1 Ga O9 107.42(19) . 4_556 ?
O7 Ga O9 107.93(18) 4_566 4_556 ?
O13 Ga K 158.52(16) 3_657 3_757 ?
O1 Ga K 55.56(14) . 3_757 ?
O7 Ga K 84.00(16) 4_566 3_757 ?
O9 Ga K 70.01(16) 4_556 3_757 ?
O13 Ga K 78.74(17) 3_657 4_556 ?
O1 Ga K 41.62(13) . 4_556 ?
O7 Ga K 151.04(13) 4_566 4_556 ?
O9 Ga K 89.42(13) 4_556 4_556 ?
K Ga K 80.38(4) 3_757 4_556 ?
O13 Ga Cs' 67.0(2) 3_657 3_667 ?
O1 Ga Cs' 139.7(2) . 3_667 ?
O7 Ga Cs' 49.31(17) 4_566 3_667 ?
O9 Ga Cs' 111.8(2) 4_556 3_667 ?
K Ga Cs' 132.50(10) 3_757 3_667 ?
K Ga Cs' 144.69(16) 4_556 3_667 ?
O13 Ga Cs 81.39(16) 3_657 4_566 ?
O1 Ga Cs 150.35(13) . 4_566 ?
O7 Ga Cs 93.97(12) 4_566 4_566 ?
O9 Ga Cs 46.30(15) 4_556 4_566 ?
K Ga Cs 112.12(3) 3_757 4_566 ?
K Ga Cs 114.47(3) 4_556 4_566 ?
O10 Cs O4 72.37(11) . 1_565 ?
O10 Cs B5 148.72(16) . 2_656 ?
O4 Cs B5 130.13(15) 1_565 2_656 ?
O10 Cs O8 141.22(13) . 2_656 ?
O4 Cs O8 102.67(12) 1_565 2_656 ?
B5 Cs O8 62.90(14) 2_656 2_656 ?
O10 Cs O8 100.51(12) . 1_565 ?
O4 Cs O8 43.80(11) 1_565 1_565 ?
B5 Cs O8 89.73(15) 2_656 1_565 ?
O8 Cs O8 100.81(12) 2_656 1_565 ?
O10 Cs O9 76.21(11) . 1_565 ?
O4 Cs O9 42.35(10) 1_565 1_565 ?
B5 Cs O9 134.91(15) 2_656 1_565 ?
O8 Cs O9 75.63(12) 2_656 1_565 ?
O8 Cs O9 80.97(11) 1_565 1_565 ?
O10 Cs O12 44.06(11) . . ?
O4 Cs O12 116.41(11) 1_565 . ?
B5 Cs O12 109.03(15) 2_656 . ?
O8 Cs O12 125.84(11) 2_656 . ?
O8 Cs O12 133.34(12) 1_565 . ?
O9 Cs O12 109.21(11) 1_565 . ?
O10 Cs O3 172.13(12) . 2_656 ?
O4 Cs O3 114.79(10) 1_565 2_656 ?
B5 Cs O3 23.74(14) 2_656 2_656 ?
O8 Cs O3 42.68(10) 2_656 2_656 ?
O8 Cs O3 83.73(10) 1_565 2_656 ?
O9 Cs O3 111.18(11) 1_565 2_656 ?
O12 Cs O3 128.59(11) . 2_656 ?
O10 Cs O2 131.36(11) . 2_656 ?
O4 Cs O2 154.01(11) 1_565 2_656 ?
B5 Cs O2 23.98(15) 2_656 2_656 ?
O8 Cs O2 66.32(11) 2_656 2_656 ?
O8 Cs O2 112.89(12) 1_565 2_656 ?
O9 Cs O2 141.15(12) 1_565 2_656 ?
O12 Cs O2 87.81(11) . 2_656 ?
O3 Cs O2 40.96(9) 2_656 2_656 ?
O10 Cs B3 82.39(15) . 1_565 ?
O4 Cs B3 23.21(13) 1_565 1_565 ?
B5 Cs B3 127.19(18) 2_656 1_565 ?
O8 Cs B3 81.93(15) 2_656 1_565 ?
O8 Cs B3 58.11(14) 1_565 1_565 ?
O9 Cs B3 22.86(14) 1_565 1_565 ?
O12 Cs B3 123.61(15) . 1_565 ?
O3 Cs B3 105.47(14) 2_656 1_565 ?
O2 Cs B3 145.29(15) 2_656 1_565 ?
O10 Cs B2 63.25(15) . . ?
O4 Cs B2 133.49(15) 1_565 . ?
B5 Cs B2 96.11(18) 2_656 . ?
O8 Cs B2 103.17(15) 2_656 . ?
O8 Cs B2 155.36(15) 1_565 . ?
O9 Cs B2 110.44(15) 1_565 . ?
O12 Cs B2 23.03(15) . . ?
O3 Cs B2 110.48(15) 2_656 . ?
O2 Cs B2 72.45(15) 2_656 . ?
B3 Cs B2 131.16(17) 1_565 . ?
O10 Cs O7 134.15(12) . 2_656 ?
O4 Cs O7 118.89(11) 1_565 2_656 ?
B5 Cs O7 22.34(14) 2_656 2_656 ?
O8 Cs O7 82.77(10) 2_656 2_656 ?
O8 Cs O7 75.17(11) 1_565 2_656 ?
O9 Cs O7 144.02(10) 1_565 2_656 ?
O12 Cs O7 106.76(11) . 2_656 ?
O3 Cs O7 40.33(9) 2_656 2_656 ?
O2 Cs O7 39.16(10) 2_656 2_656 ?
B3 Cs O7 126.48(14) 1_565 2_656 ?
B2 Cs O7 102.23(14) . 2_656 ?
O10 Cs H14 44.4 . . ?
O4 Cs H14 37.6 1_565 . ?
B5 Cs H14 137.8 2_656 . ?
O8 Cs H14 140.0 2_656 . ?
O8 Cs H14 56.2 1_565 . ?
O9 Cs H14 69.1 1_565 . ?
O12 Cs H14 84.2 . . ?
O3 Cs H14 139.8 2_656 . ?
O2 Cs H14 149.2 2_656 . ?
B3 Cs H14 58.3 1_565 . ?
B2 Cs H14 106.2 . . ?
O7 Cs H14 116.1 2_656 . ?
O10 Cs H2WA 65.5 . . ?
O4 Cs H2WA 117.4 1_565 . ?
B5 Cs H2WA 83.6 2_656 . ?
O8 Cs H2WA 138.9 2_656 . ?
O8 Cs H2WA 102.1 1_565 . ?
O9 Cs H2WA 141.5 1_565 . ?
O12 Cs H2WA 42.2 . . ?
O3 Cs H2WA 107.3 2_656 . ?
O2 Cs H2WA 73.5 2_656 . ?
B3 Cs H2WA 139.1 1_565 . ?
B2 Cs H2WA 55.2 . . ?
O7 Cs H2WA 70.9 2_656 . ?
H14 Cs H2WA 80.8 . . ?
O10 Cs' O2W 87.0(4) . . ?
O10 Cs' B5 161.5(3) . 2_656 ?
O2W Cs' B5 85.7(4) . 2_656 ?
O10 Cs' O8 105.4(2) . 1_565 ?
O2W Cs' O8 108.1(5) . 1_565 ?
B5 Cs' O8 93.0(2) 2_656 1_565 ?
O10 Cs' O12 46.35(15) . . ?
O2W Cs' O12 63.1(4) . . ?
B5 Cs' O12 115.5(3) 2_656 . ?
O8 Cs' O12 148.2(3) 1_565 . ?
O10 Cs' O7 156.7(6) . 2_656 ?
O2W Cs' O7 69.7(4) . 2_656 ?
B5 Cs' O7 24.33(15) 2_656 2_656 ?
O8 Cs' O7 81.14(19) 1_565 2_656 ?
O12 Cs' O7 119.2(3) . 2_656 ?
O10 Cs' O4 70.94(18) . 1_565 ?
O2W Cs' O4 130.3(5) . 1_565 ?
B5 Cs' O4 126.0(3) 2_656 1_565 ?
O8 Cs' O4 43.32(14) 1_565 1_565 ?
O12 Cs' O4 116.7(2) . 1_565 ?
O7 Cs' O4 122.8(2) 2_656 1_565 ?
O10 Cs' O2 137.2(2) . 2_656 ?
O2W Cs' O2 77.9(4) . 2_656 ?
B5 Cs' O2 24.34(16) 2_656 2_656 ?
O8 Cs' O2 117.4(2) 1_565 2_656 ?
O12 Cs' O2 91.67(19) . 2_656 ?
O7 Cs' O2 41.27(13) 2_656 2_656 ?
O4 Cs' O2 146.0(4) 1_565 2_656 ?
O10 Cs' B7 23.10(16) . . ?
O2W Cs' B7 76.0(4) . . ?
B5 Cs' B7 161.3(5) 2_656 . ?
O8 Cs' B7 89.4(2) 1_565 . ?
O12 Cs' B7 59.0(2) . . ?
O7 Cs' B7 139.2(5) 2_656 . ?
O4 Cs' B7 66.44(18) 1_565 . ?
O2 Cs' B7 147.4(4) 2_656 . ?
O10 Cs' B2 64.16(19) . . ?
O2W Cs' B2 73.5(4) . . ?
B5 Cs' B2 97.5(2) 2_656 . ?
O8 Cs' B2 169.5(3) 1_565 . ?
O12 Cs' B2 23.17(15) . . ?
O7 Cs' B2 108.9(2) 2_656 . ?
O4 Cs' B2 127.6(3) 1_565 . ?
O2 Cs' B2 73.15(19) 2_656 . ?
B7 Cs' B2 80.9(2) . . ?
O10 Cs' O3 160.3(5) . 2_656 ?
O2W Cs' O3 107.9(4) . 2_656 ?
B5 Cs' O3 22.50(16) 2_656 2_656 ?
O8 Cs' O3 82.7(2) 1_565 2_656 ?
O12 Cs' O3 128.9(2) . 2_656 ?
O7 Cs' O3 40.93(12) 2_656 2_656 ?
O4 Cs' O3 106.4(3) 1_565 2_656 ?
O2 Cs' O3 40.13(12) 2_656 2_656 ?
B7 Cs' O3 172.0(2) . 2_656 ?
B2 Cs' O3 106.9(3) . 2_656 ?
O10 Cs' O14 41.33(15) . . ?
O2W Cs' O14 84.9(4) . . ?
B5 Cs' O14 153.9(4) 2_656 . ?
O8 Cs' O14 67.05(18) 1_565 . ?
O12 Cs' O14 81.4(2) . . ?
O7 Cs' O14 130.5(4) 2_656 . ?
O4 Cs' O14 49.18(14) 1_565 . ?
O2 Cs' O14 162.8(5) 2_656 . ?
B7 Cs' O14 22.35(15) . . ?
B2 Cs' O14 103.1(2) . . ?
O3 Cs' O14 149.7(2) 2_656 . ?
O10 Cs' H14 46.6 . . ?
O2W Cs' H14 95.7 . . ?
B5 Cs' H14 151.2 2_656 . ?
O8 Cs' H14 59.1 1_565 . ?
O12 Cs' H14 90.3 . . ?
O7 Cs' H14 131.4 2_656 . ?
O4 Cs' H14 37.5 1_565 . ?
O2 Cs' H14 171.6 2_656 . ?
B7 Cs' H14 31.9 . . ?
B2 Cs' H14 110.5 . . ?
O3 Cs' H14 140.1 2_656 . ?
O14 Cs' H14 11.7 . . ?
O10 Cs' H2WA 74.4 . . ?
O2W Cs' H2WA 16.1 . . ?
B5 Cs' H2WA 95.0 2_656 . ?
O8 Cs' H2WA 120.6 1_565 . ?
O12 Cs' H2WA 47.1 . . ?
O7 Cs' H2WA 82.9 2_656 . ?
O4 Cs' H2WA 131.1 1_565 . ?
O2 Cs' H2WA 81.7 2_656 . ?
B7 Cs' H2WA 68.1 . . ?
B2 Cs' H2WA 59.2 . . ?
O3 Cs' H2WA 117.4 2_656 . ?
O14 Cs' H2WA 82.1 . . ?
H14 Cs' H2WA 93.7 . . ?
O7 K O11 74.80(13) . 4_665 ?
O7 K O5 166.16(15) . 4_655 ?
O11 K O5 116.38(13) 4_665 4_655 ?
O7 K O2 49.99(12) . . ?
O11 K O2 124.44(13) 4_665 . ?
O5 K O2 119.14(13) 4_655 . ?
O7 K O2W 78.8(3) . 2_646 ?
O11 K O2W 85.0(4) 4_665 2_646 ?
O5 K O2W 93.6(3) 4_655 2_646 ?
O2 K O2W 89.5(3) . 2_646 ?
O7 K O1 121.25(12) . 4_655 ?
O11 K O1 162.76(14) 4_665 4_655 ?
O5 K O1 48.96(11) 4_655 4_655 ?
O2 K O1 71.26(12) . 4_655 ?
O2W K O1 103.5(4) 2_646 4_655 ?
O7 K O14 120.65(13) . 4_665 ?
O11 K O14 47.15(13) 4_665 4_665 ?
O5 K O14 69.36(12) 4_655 4_665 ?
O2 K O14 169.89(14) . 4_665 ?
O2W K O14 84.3(3) 2_646 4_665 ?
O1 K O14 117.95(12) 4_655 4_665 ?
O7 K O1 73.18(13) . 3_757 ?
O11 K O1 86.74(14) 4_665 3_757 ?
O5 K O1 114.04(13) 4_655 3_757 ?
O2 K O1 73.32(13) . 3_757 ?
O2W K O1 152.0(3) 2_646 3_757 ?
O1 K O1 92.02(10) 4_655 3_757 ?
O14 K O1 109.11(14) 4_665 3_757 ?
O7 K B5 24.52(15) . . ?
O11 K B5 98.78(16) 4_665 . ?
O5 K B5 144.67(15) 4_655 . ?
O2 K B5 25.68(16) . . ?
O2W K B5 85.8(3) 2_646 . ?
O1 K B5 96.82(15) 4_655 . ?
O14 K B5 145.16(16) 4_665 . ?
O1 K B5 69.11(16) 3_757 . ?
O7 K B1 144.11(15) . 4_655 ?
O11 K B1 140.97(15) 4_665 4_655 ?
O5 K B1 24.89(14) 4_655 4_655 ?
O2 K B1 94.57(15) . 4_655 ?
O2W K B1 98.0(4) 2_646 4_655 ?
O1 K B1 24.15(14) 4_655 4_655 ?
O14 K B1 94.20(15) 4_665 4_655 ?
O1 K B1 105.17(15) 3_757 4_655 ?
B5 K B1 120.24(17) . 4_655 ?
O7 K B7 96.92(15) . 4_665 ?
O11 K B7 23.86(15) 4_665 4_665 ?
O5 K B7 93.13(14) 4_655 4_665 ?
O2 K B7 146.84(15) . 4_665 ?
O2W K B7 80.4(4) 2_646 4_665 ?
O1 K B7 141.78(15) 4_655 4_665 ?
O14 K B7 23.84(15) 4_665 4_665 ?
O1 K B7 101.73(16) 3_757 4_665 ?
B5 K B7 121.39(18) . 4_665 ?
B1 K B7 118.00(17) 4_655 4_665 ?
O7 K Na 149.90(12) . 2_746 ?
O11 K Na 79.44(11) 4_665 2_746 ?
O5 K Na 43.92(10) 4_655 2_746 ?
O2 K Na 148.82(12) . 2_746 ?
O2W K Na 114.4(3) 2_646 2_746 ?
O1 K Na 83.37(9) 4_655 2_746 ?
O14 K Na 41.07(10) 4_665 2_746 ?
O1 K Na 90.23(10) 3_757 2_746 ?
B5 K Na 159.33(16) . 2_746 ?
B1 K Na 63.79(13) 4_655 2_746 ?
B7 K Na 61.36(13) 4_665 2_746 ?
O6 Na O3 123.81(17) 3_757 . ?
O6 Na O10 95.36(16) 3_757 . ?
O3 Na O10 90.30(16) . . ?
O6 Na O14 71.46(17) 3_757 3_767 ?
O3 Na O14 155.81(18) . 3_767 ?
O10 Na O14 107.86(18) . 3_767 ?
O6 Na O5 57.84(14) 3_757 3_757 ?
O3 Na O5 90.50(16) . 3_757 ?
O10 Na O5 147.25(17) . 3_757 ?
O14 Na O5 82.76(18) 3_767 3_757 ?
O6 Na O6 79.88(17) 3_757 . ?
O3 Na O6 57.52(14) . . ?
O10 Na O6 56.79(14) . . ?
O14 Na O6 146.25(18) 3_767 . ?
O5 Na O6 97.00(15) 3_757 . ?
O6 Na O9 150.95(19) 3_757 1_565 ?
O3 Na O9 79.11(15) . 1_565 ?
O10 Na O9 102.67(16) . 1_565 ?
O14 Na O9 81.34(17) 3_767 1_565 ?
O5 Na O9 109.63(15) 3_757 1_565 ?
O6 Na O9 129.11(17) . 1_565 ?
O6 Na B6 28.09(15) 3_757 3_757 ?
O3 Na B6 106.19(19) . 3_757 ?
O10 Na B6 119.54(18) . 3_757 ?
O14 Na B6 79.1(2) 3_767 3_757 ?
O5 Na B6 30.28(14) 3_757 3_757 ?
O6 Na B6 84.01(17) . 3_757 ?
O9 Na B6 137.13(18) 1_565 3_757 ?
O6 Na B4 100.79(19) 3_757 . ?
O3 Na B4 29.29(16) . . ?
O10 Na B4 73.49(17) . . ?
O14 Na B4 172.2(2) 3_767 . ?
O5 Na B4 92.12(18) 3_757 . ?
O6 Na B4 28.39(16) . . ?
O9 Na B4 106.05(19) 1_565 . ?
B6 Na B4 93.5(2) 3_757 . ?
O6 Na B6 86.09(18) 3_757 . ?
O3 Na B6 72.84(17) . . ?
O10 Na B6 29.13(16) . . ?
O14 Na B6 130.07(19) 3_767 . ?
O5 Na B6 122.07(18) 3_757 . ?
O6 Na B6 27.70(15) . . ?
O9 Na B6 120.2(2) 1_565 . ?
B6 Na B6 101.48(18) 3_757 . ?
B4 Na B6 48.59(17) . . ?
O6 Na B5 120.72(19) 3_757 . ?
O3 Na B5 23.17(16) . . ?
O10 Na B5 113.31(19) . . ?
O14 Na B5 134.83(19) 3_767 . ?
O5 Na B5 72.75(18) 3_757 . ?
O6 Na B5 75.52(16) . . ?
O9 Na B5 72.44(17) 1_565 . ?
B6 Na B5 95.7(2) 3_757 . ?
B4 Na B5 47.83(17) . . ?
B6 Na B5 95.05(19) . . ?
O6 Na K 88.81(12) 3_757 2_756 ?
O3 Na K 104.70(12) . 2_756 ?
O10 Na K 158.71(14) . 2_756 ?
O14 Na K 53.85(12) 3_767 2_756 ?
O5 Na K 49.53(10) 3_757 2_756 ?
O6 Na K 144.38(13) . 2_756 ?
O9 Na K 66.43(12) 1_565 2_756 ?
B6 Na K 71.20(13) 3_757 2_756 ?
B4 Na K 126.26(14) . 2_756 ?
B6 Na K 171.56(16) . 2_756 ?
B5 Na K 81.79(14) . 2_756 ?
O1 B1 O5 122.1(5) . . ?
O1 B1 O11 120.3(5) . . ?
O5 B1 O11 117.6(5) . . ?
O1 B1 K 63.4(3) . 4_556 ?
O5 B1 K 59.0(3) . 4_556 ?
O11 B1 K 173.8(5) . 4_556 ?
O13 B2 O8 124.1(6) . . ?
O13 B2 O12 115.8(6) . . ?
O8 B2 O12 120.1(6) . . ?
O13 B2 Cs' 99.0(4) . . ?
O8 B2 Cs' 103.4(4) . . ?
O12 B2 Cs' 64.5(4) . . ?
O13 B2 Cs 103.8(4) . . ?
O8 B2 Cs 92.7(4) . . ?
O12 B2 Cs 71.6(3) . . ?
O13 B2 Cs' 86.3(4) . 1_545 ?
O8 B2 Cs' 57.7(4) . 1_545 ?
O12 B2 Cs' 131.2(5) . 1_545 ?
Cs' B2 Cs' 158.9(5) . 1_545 ?
O13 B2 Cs 90.9(4) . 1_545 ?
O8 B2 Cs 49.2(3) . 1_545 ?
O12 B2 Cs 134.8(4) . 1_545 ?
Cs B2 Cs 139.5(2) . 1_545 ?
O9 B3 O4 119.7(5) . . ?
O9 B3 O2 121.1(5) . . ?
O4 B3 O2 119.1(5) . . ?
O9 B3 Cs 73.2(3) . 1_545 ?
O4 B3 Cs 65.8(3) . 1_545 ?
O2 B3 Cs 131.8(5) . 1_545 ?
O9 B3 Cs' 79.8(4) . 1_545 ?
O4 B3 Cs' 57.3(4) . 1_545 ?
O2 B3 Cs' 133.1(4) . 1_545 ?
O6 B4 O8 114.0(5) . . ?
O6 B4 O4 108.1(5) . . ?
O8 B4 O4 106.9(5) . . ?
O6 B4 O3 110.1(5) . . ?
O8 B4 O3 107.4(5) . . ?
O4 B4 O3 110.4(4) . . ?
O6 B4 Na 59.3(3) . . ?
O8 B4 Na 133.3(4) . . ?
O4 B4 Na 119.3(4) . . ?
O3 B4 Na 51.2(3) . . ?
O6 B4 Cs 156.2(4) . 2_646 ?
O8 B4 Cs 55.0(3) . 2_646 ?
O4 B4 Cs 95.7(3) . 2_646 ?
O3 B4 Cs 61.2(3) . 2_646 ?
Na B4 Cs 110.59(19) . 2_646 ?
O6 B4 Cs' 112.9(4) . 1_545 ?
O8 B4 Cs' 51.0(3) . 1_545 ?
O4 B4 Cs' 58.5(3) . 1_545 ?
O3 B4 Cs' 136.9(4) . 1_545 ?
Na B4 Cs' 171.6(3) . 1_545 ?
O6 B4 Cs 120.6(3) . 1_545 ?
O8 B4 Cs 55.7(3) . 1_545 ?
O4 B4 Cs 51.7(3) . 1_545 ?
O3 B4 Cs 129.1(4) . 1_545 ?
Na B4 Cs 171.0(2) . 1_545 ?
Cs B4 Cs 72.94(13) 2_646 1_545 ?
O7 B5 O3 123.6(6) . . ?
O7 B5 O2 116.9(5) . . ?
O3 B5 O2 119.4(5) . . ?
O7 B5 Cs' 82.5(5) . 2_646 ?
O3 B5 Cs' 95.9(5) . 2_646 ?
O2 B5 Cs' 87.9(4) . 2_646 ?
O7 B5 Na 98.9(4) . . ?
O3 B5 Na 43.5(3) . . ?
O2 B5 Na 130.7(4) . . ?
Cs' B5 Na 131.6(3) 2_646 . ?
O7 B5 Cs 93.5(4) . 2_646 ?
O3 B5 Cs 85.5(4) . 2_646 ?
O2 B5 Cs 87.5(4) . 2_646 ?
Na B5 Cs 124.7(2) . 2_646 ?
O7 B5 K 56.9(3) . . ?
O3 B5 K 175.2(5) . . ?
O2 B5 K 60.8(3) . . ?
Cs' B5 K 89.0(3) 2_646 . ?
Na B5 K 132.2(2) . . ?
Cs B5 K 99.3(2) 2_646 . ?
O6 B6 O12 113.0(5) . . ?
O6 B6 O5 109.9(5) . . ?
O12 B6 O5 109.0(5) . . ?
O6 B6 O10 108.4(4) . . ?
O12 B6 O10 108.4(5) . . ?
O5 B6 O10 108.0(5) . . ?
O6 B6 Na 51.9(3) . 3_757 ?
O12 B6 Na 139.3(4) . 3_757 ?
O5 B6 Na 59.4(3) . 3_757 ?
O10 B6 Na 112.3(4) . 3_757 ?
O6 B6 Na 58.0(3) . . ?
O12 B6 Na 129.6(4) . . ?
O5 B6 Na 120.8(4) . . ?
O10 B6 Na 50.5(2) . . ?
Na B6 Na 78.52(18) 3_757 . ?
O6 B6 Cs' 113.4(4) . . ?
O12 B6 Cs' 60.4(3) . . ?
O5 B6 Cs' 135.9(4) . . ?
O10 B6 Cs' 50.2(3) . . ?
Na B6 Cs' 156.2(3) 3_757 . ?
Na B6 Cs' 77.7(2) . . ?
O6 B6 Cs 103.1(3) . . ?
O12 B6 Cs 64.6(3) . . ?
O5 B6 Cs 145.7(4) . . ?
O10 B6 Cs 50.7(3) . . ?
Na B6 Cs 147.6(2) 3_757 . ?
Na B6 Cs 69.83(14) . . ?
O10 B7 O14 122.3(6) . . ?
O10 B7 O11 122.5(6) . . ?
O14 B7 O11 115.0(6) . . ?
O10 B7 K 163.2(5) . 4_566 ?
O14 B7 K 62.4(3) . 4_566 ?
O11 B7 K 54.7(3) . 4_566 ?
O10 B7 Cs' 57.9(4) . . ?
O14 B7 Cs' 86.7(4) . . ?
O11 B7 Cs' 125.8(5) . . ?
K B7 Cs' 108.7(3) 4_566 . ?
O10 B7 Cs 50.6(3) . . ?
O14 B7 Cs 87.0(4) . . ?
O11 B7 Cs 134.2(5) . . ?
K B7 Cs 117.3(2) 4_566 . ?
B1 O1 Ga 126.0(4) . . ?
B1 O1 K 92.5(3) . 4_556 ?
Ga O1 K 113.78(18) . 4_556 ?
B1 O1 K 117.5(4) . 3_757 ?
Ga O1 K 95.39(15) . 3_757 ?
K O1 K 112.80(14) 4_556 3_757 ?
B5 O2 B3 121.6(5) . . ?
B5 O2 K 93.5(3) . . ?
B3 O2 K 142.3(4) . . ?
B5 O2 Cs' 67.8(4) . 2_646 ?
B3 O2 Cs' 113.1(5) . 2_646 ?
K O2 Cs' 91.3(3) . 2_646 ?
B5 O2 Cs 68.5(4) . 2_646 ?
B3 O2 Cs 102.8(4) . 2_646 ?
K O2 Cs 102.58(14) . 2_646 ?
B5 O3 B4 123.3(5) . . ?
B5 O3 Na 113.3(4) . . ?
B4 O3 Na 99.5(3) . . ?
B5 O3 Cs 70.8(4) . 2_646 ?
B4 O3 Cs 95.9(3) . 2_646 ?
Na O3 Cs 157.13(17) . 2_646 ?
B5 O3 Cs' 61.6(4) . 2_646 ?
B4 O3 Cs' 105.6(4) . 2_646 ?
Na O3 Cs' 152.2(2) . 2_646 ?
B5 O3 Cs 130.3(4) . . ?
B4 O3 Cs 99.6(3) . . ?
Na O3 Cs 79.02(12) . . ?
Cs O3 Cs 81.83(10) 2_646 . ?
B3 O4 B4 122.7(5) . . ?
B3 O4 Cs 91.0(4) . 1_545 ?
B4 O4 Cs 106.5(4) . 1_545 ?
B3 O4 Cs' 102.5(5) . 1_545 ?
B4 O4 Cs' 99.0(4) . 1_545 ?
B1 O5 B6 119.6(5) . . ?
B1 O5 Na 136.6(4) . 3_757 ?
B6 O5 Na 90.3(3) . 3_757 ?
B1 O5 K 96.1(3) . 4_556 ?
B6 O5 K 128.4(3) . 4_556 ?
Na O5 K 86.55(13) 3_757 4_556 ?
B6 O6 B4 121.8(5) . . ?
B6 O6 Na 100.0(4) . 3_757 ?
B4 O6 Na 135.3(4) . 3_757 ?
B6 O6 Na 94.3(3) . . ?
B4 O6 Na 92.3(3) . . ?
Na O6 Na 100.12(17) 3_757 . ?
B5 O7 Ga 133.4(4) . 4_665 ?
B5 O7 K 98.6(4) . . ?
Ga O7 K 127.31(18) 4_665 . ?
B5 O7 Cs' 73.1(4) . 2_646 ?
Ga O7 Cs' 105.4(2) 4_665 2_646 ?
K O7 Cs' 95.9(2) . 2_646 ?
B5 O7 Cs 64.2(4) . 2_646 ?
Ga O7 Cs 107.59(19) 4_665 2_646 ?
K O7 Cs 101.64(14) . 2_646 ?
B2 O8 B4 120.9(5) . . ?
B2 O8 Cs' 100.7(4) . 1_545 ?
B4 O8 Cs' 107.4(4) . 1_545 ?
B2 O8 Cs 123.1(4) . 2_646 ?
B4 O8 Cs 102.7(3) . 2_646 ?
B2 O8 Cs 112.3(4) . 1_545 ?
B4 O8 Cs 102.2(3) . 1_545 ?
Cs O8 Cs 89.73(11) 2_646 1_545 ?
B2 O8 Cs' 127.1(4) . 2_646 ?
B4 O8 Cs' 96.5(3) . 2_646 ?
Cs' O8 Cs' 102.0(3) 1_545 2_646 ?
B3 O9 Ga 124.2(4) . 4_655 ?
B3 O9 Na 119.0(4) . 1_545 ?
Ga O9 Na 116.47(19) 4_655 1_545 ?
B3 O9 Cs 84.0(4) . 1_545 ?
Ga O9 Cs 110.1(2) 4_655 1_545 ?
Na O9 Cs 81.55(12) 1_545 1_545 ?
B7 O10 B6 120.5(5) . . ?
B7 O10 Na 123.8(4) . . ?
B6 O10 Na 100.3(3) . . ?
B7 O10 Cs' 99.0(5) . . ?
B6 O10 Cs' 106.3(4) . . ?
Na O10 Cs' 105.0(3) . . ?
B7 O10 Cs 109.1(4) . . ?
B6 O10 Cs 106.4(3) . . ?
Na O10 Cs 92.36(14) . . ?
B7 O11 B1 119.4(5) . . ?
B7 O11 K 101.5(4) . 4_566 ?
B1 O11 K 138.5(4) . 4_566 ?
B2 O12 B6 123.3(5) . . ?
B2 O12 Cs' 92.3(4) . . ?
B6 O12 Cs' 96.0(4) . . ?
B2 O12 Cs 85.4(4) . . ?
B6 O12 Cs 92.4(3) . . ?
B2 O13 Ga 141.8(5) . 3_657 ?
B2 O13 Cs' 72.9(4) . 1_545 ?
Ga O13 Cs' 87.0(2) 3_657 1_545 ?
B7 O14 Na 142.5(5) . 3_767 ?
B7 O14 K 93.8(4) . 4_566 ?
Na O14 K 85.08(14) 3_767 4_566 ?
B7 O14 Cs' 71.0(4) . . ?
Na O14 Cs' 143.1(2) 3_767 . ?
K O14 Cs' 113.1(3) 4_566 . ?
B7 O14 H14 109.2 . . ?
Na O14 H14 94.7 3_767 . ?
K O14 H14 139.9 4_566 . ?
Cs' O14 H14 50.4 . . ?
H1WA O1W H1WB 104.5 . . ?
K O2W Cs' 97.9(4) 2_656 . ?
K O2W Cs 96.3(4) 2_656 . ?
K O2W H2WA 115.5 2_656 . ?
Cs' O2W H2WA 60.9 . . ?
Cs O2W H2WA 58.2 . . ?
K O2W H2WB 72.4 2_656 . ?
Cs' O2W H2WB 143.2 . . ?
Cs O2W H2WB 139.1 . . ?
H2WA O2W H2WB 90.5 . . ?

loop_
_geom_bond_atom_site_label_1
_geom_bond_atom_site_label_2
_geom_bond_distance
_geom_bond_site_symmetry_2
_geom_bond_publ_flag
Ga O13 1.812(5) 3_657 ?
Ga O1 1.825(4) . ?
Ga O7 1.828(4) 4_566 ?
Ga O9 1.837(4) 4_556 ?
Ga K 3.741(2) 3_757 ?
Ga K 4.0111(16) 4_556 ?
Ga Cs' 4.122(7) 3_667 ?
Ga Cs 4.313(2) 4_566 ?
Cs O10 2.993(4) . ?
Cs O4 3.147(5) 1_565 ?
Cs B5 3.190(8) 2_656 ?
Cs O8 3.212(5) 2_656 ?
Cs O8 3.249(4) 1_565 ?
Cs O9 3.321(5) 1_565 ?
Cs O12 3.356(5) . ?
Cs O3 3.368(4) 2_656 ?
Cs O2 3.425(5) 2_656 ?
Cs B3 3.451(7) 1_565 ?
Cs B2 3.525(7) . ?
Cs O7 3.538(5) 2_656 ?
Cs H14 3.2920 . ?
Cs H2WA 3.2535 . ?
Cs' O10 2.904(7) . ?
Cs' O2W 2.99(2) . ?
Cs' B5 3.129(10) 2_656 ?
Cs' O8 3.132(7) 1_565 ?
Cs' O12 3.175(8) . ?
Cs' O7 3.242(8) 2_656 ?
Cs' O4 3.319(9) 1_565 ?
Cs' O2 3.377(8) 2_656 ?
Cs' B7 3.385(12) . ?
Cs' B2 3.514(9) . ?
Cs' O3 3.537(10) 2_656 ?
Cs' O14 3.574(10) . ?
Cs' H14 3.1160 . ?
Cs' H2WA 2.6830 . ?
K O7 2.718(4) . ?
K O11 2.797(4) 4_665 ?
K O5 2.806(4) 4_655 ?
K O2 2.806(4) . ?
K O2W 2.897(15) 2_646 ?
K O1 2.911(4) 4_655 ?
K O14 2.984(5) 4_665 ?
K O1 3.099(5) 3_757 ?
K B5 3.209(7) . ?
K B1 3.254(7) 4_655 ?
K B7 3.361(7) 4_665 ?
K Na 3.682(3) 2_746 ?
Na O6 2.376(5) 3_757 ?
Na O3 2.381(5) . ?
Na O10 2.393(5) . ?
Na O14 2.428(6) 3_767 ?
Na O5 2.559(5) 3_757 ?
Na O6 2.593(5) . ?
Na O9 2.605(5) 1_565 ?
Na B6 2.973(8) 3_757 ?
Na B4 3.013(7) . ?
Na B6 3.050(7) . ?
Na B5 3.176(7) . ?
Na K 3.682(3) 2_756 ?
B1 O1 1.332(8) . ?
B1 O5 1.377(7) . ?
B1 O11 1.401(8) . ?
B1 K 3.254(7) 4_556 ?
B2 O13 1.348(9) . ?
B2 O8 1.361(8) . ?
B2 O12 1.384(9) . ?
B2 Cs' 3.639(10) 1_545 ?
B2 Cs 3.970(7) 1_545 ?
B3 O9 1.348(8) . ?
B3 O4 1.360(8) . ?
B3 O2 1.398(8) . ?
B3 Cs 3.451(7) 1_545 ?
B3 Cs' 3.850(13) 1_545 ?
B4 O6 1.434(8) . ?
B4 O8 1.482(9) . ?
B4 O4 1.489(7) . ?
B4 O3 1.495(7) . ?
B4 Cs 3.823(7) 2_646 ?
B4 Cs' 3.845(9) 1_545 ?
B4 Cs 3.845(6) 1_545 ?
B5 O7 1.347(8) . ?
B5 O3 1.361(8) . ?
B5 O2 1.393(8) . ?
B5 Cs' 3.129(10) 2_646 ?
B5 Cs 3.190(8) 2_646 ?
B6 O6 1.422(8) . ?
B6 O12 1.457(9) . ?
B6 O5 1.499(7) . ?
B6 O10 1.509(8) . ?
B6 Na 2.973(8) 3_757 ?
B7 O10 1.344(8) . ?
B7 O14 1.361(8) . ?
B7 O11 1.387(8) . ?
B7 K 3.361(7) 4_566 ?
O1 K 2.911(4) 4_556 ?
O1 K 3.099(5) 3_757 ?
O2 Cs' 3.377(8) 2_646 ?
O2 Cs 3.425(5) 2_646 ?
O3 Cs 3.368(4) 2_646 ?
O3 Cs' 3.537(10) 2_646 ?
O4 Cs 3.147(5) 1_545 ?
O4 Cs' 3.319(9) 1_545 ?
O5 Na 2.559(5) 3_757 ?
O5 K 2.806(4) 4_556 ?
O6 Na 2.376(5) 3_757 ?
O7 Ga 1.828(4) 4_665 ?
O7 Cs' 3.242(8) 2_646 ?
O7 Cs 3.538(5) 2_646 ?
O8 Cs' 3.132(7) 1_545 ?
O8 Cs 3.212(5) 2_646 ?
O8 Cs 3.249(4) 1_545 ?
O8 Cs' 3.760(15) 2_646 ?
O9 Ga 1.837(4) 4_655 ?
O9 Na 2.605(5) 1_545 ?
O9 Cs 3.321(5) 1_545 ?
O11 K 2.797(4) 4_566 ?
O13 Ga 1.812(5) 3_657 ?
O13 Cs' 3.799(10) 1_545 ?
O14 Na 2.428(6) 3_767 ?
O14 K 2.984(5) 4_566 ?
O14 H14 0.8197 . ?
O1W H1WA 0.8500 . ?
O1W H1WB 0.8499 . ?
O2W K 2.897(15) 2_656 ?
O2W H2WA 0.8500 . ?
O2W H2WB 0.8401 . ?

loop_
_geom_torsion_atom_site_label_1
_geom_torsion_atom_site_label_2
_geom_torsion_atom_site_label_3
_geom_torsion_atom_site_label_4
_geom_torsion
_geom_torsion_site_symmetry_1
_geom_torsion_site_symmetry_2
_geom_torsion_site_symmetry_3
_geom_torsion_site_symmetry_4
_geom_torsion_publ_flag
O5 B1 O1 Ga -128.4(5) . . . . ?
O11 B1 O1 Ga 52.2(8) . . . . ?
K B1 O1 Ga -122.0(4) 4_556 . . . ?
O5 B1 O1 K -6.4(6) . . . 4_556 ?
O11 B1 O1 K 174.3(6) . . . 4_556 ?
O5 B1 O1 K 111.0(6) . . . 3_757 ?
O11 B1 O1 K -68.3(7) . . . 3_757 ?
K B1 O1 K 117.4(3) 4_556 . . 3_757 ?
O13 Ga O1 B1 58.5(5) 3_657 . . . ?
O7 Ga O1 B1 -62.3(5) 4_566 . . . ?
O9 Ga O1 B1 -179.4(5) 4_556 . . . ?
K Ga O1 B1 -129.9(5) 3_757 . . . ?
K Ga O1 B1 112.2(5) 4_556 . . . ?
Cs' Ga O1 B1 -12.7(6) 3_667 . . . ?
Cs Ga O1 B1 156.5(4) 4_566 . . . ?
O13 Ga O1 K -53.7(2) 3_657 . . 4_556 ?
O7 Ga O1 K -174.55(19) 4_566 . . 4_556 ?
O9 Ga O1 K 68.3(2) 4_556 . . 4_556 ?
K Ga O1 K 117.8(2) 3_757 . . 4_556 ?
Cs' Ga O1 K -124.9(2) 3_667 . . 4_556 ?
Cs Ga O1 K 44.2(4) 4_566 . . 4_556 ?
O13 Ga O1 K -171.54(19) 3_657 . . 3_757 ?
O7 Ga O1 K 67.61(19) 4_566 . . 3_757 ?
O9 Ga O1 K -49.49(19) 4_556 . . 3_757 ?
K Ga O1 K -117.8(2) 4_556 . . 3_757 ?
Cs' Ga O1 K 117.2(2) 3_667 . . 3_757 ?
Cs Ga O1 K -73.6(3) 4_566 . . 3_757 ?
O7 B5 O2 B3 175.2(6) . . . . ?
O3 B5 O2 B3 -8.8(10) . . . . ?
Cs' B5 O2 B3 -104.3(6) 2_646 . . . ?
Na B5 O2 B3 43.4(8) . . . . ?
Cs B5 O2 B3 -92.2(6) 2_646 . . . ?
K B5 O2 B3 165.7(6) . . . . ?
O7 B5 O2 K 9.5(6) . . . . ?
O3 B5 O2 K -174.5(6) . . . . ?
Cs' B5 O2 K 90.0(3) 2_646 . . . ?
Na B5 O2 K -122.3(4) . . . . ?
Cs B5 O2 K 102.13(17) 2_646 . . . ?
O7 B5 O2 Cs' -80.5(6) . . . 2_646 ?
O3 B5 O2 Cs' 95.5(7) . . . 2_646 ?
Na B5 O2 Cs' 147.7(6) . . . 2_646 ?
K B5 O2 Cs' -90.0(3) . . . 2_646 ?
O7 B5 O2 Cs -92.7(6) . . . 2_646 ?
O3 B5 O2 Cs 83.4(6) . . . 2_646 ?
Na B5 O2 Cs 135.6(5) . . . 2_646 ?
K B5 O2 Cs -102.13(17) . . . 2_646 ?
O9 B3 O2 B5 178.6(6) . . . . ?
O4 B3 O2 B5 1.2(10) . . . . ?
Cs B3 O2 B5 83.6(7) 1_545 . . . ?
Cs' B3 O2 B5 72.3(8) 1_545 . . . ?
O9 B3 O2 K -25.2(11) . . . . ?
O4 B3 O2 K 157.5(4) . . . . ?
Cs B3 O2 K -120.1(5) 1_545 . . . ?
Cs' B3 O2 K -131.5(5) 1_545 . . . ?
O9 B3 O2 Cs' 101.3(6) . . . 2_646 ?
O4 B3 O2 Cs' -76.0(7) . . . 2_646 ?
Cs' B3 O2 Cs' -5.0(7) 1_545 . . 2_646 ?
O9 B3 O2 Cs 106.1(6) . . . 2_646 ?
O4 B3 O2 Cs -71.3(6) . . . 2_646 ?
Cs B3 O2 Cs 11.1(5) 1_545 . . 2_646 ?
O7 B5 O3 B4 175.6(6) . . . . ?
O2 B5 O3 B4 -0.2(10) . . . . ?
Cs' B5 O3 B4 90.6(6) 2_646 . . . ?
Na B5 O3 B4 -119.9(7) . . . . ?
Cs B5 O3 B4 84.3(5) 2_646 . . . ?
O7 B5 O3 Na -64.6(8) . . . . ?
O2 B5 O3 Na 119.6(6) . . . . ?
Cs' B5 O3 Na -149.5(3) 2_646 . . . ?
Cs B5 O3 Na -155.8(2) 2_646 . . . ?
O7 B5 O3 Cs 91.2(7) . . . 2_646 ?
O2 B5 O3 Cs -84.6(6) . . . 2_646 ?
Na B5 O3 Cs 155.8(2) . . . 2_646 ?
O7 B5 O3 Cs' 84.9(7) . . . 2_646 ?
O2 B5 O3 Cs' -90.9(6) . . . 2_646 ?
Na B5 O3 Cs' 149.5(3) . . . 2_646 ?
O7 B5 O3 Cs 30.8(10) . . . . ?
O2 B5 O3 Cs -145.0(5) . . . . ?
Na B5 O3 Cs 95.4(4) . . . . ?
Cs B5 O3 Cs -60.5(4) 2_646 . . . ?
O6 B4 O3 B5 133.6(6) . . . . ?
O8 B4 O3 B5 -101.8(6) . . . . ?
O4 B4 O3 B5 14.4(9) . . . . ?
Na B4 O3 B5 126.1(6) . . . . ?
Cs B4 O3 B5 -70.8(5) 2_646 . . . ?
Cs' B4 O3 B5 -50.9(9) 1_545 . . . ?
Cs B4 O3 B5 -42.3(8) 1_545 . . . ?
O6 B4 O3 Na 7.4(5) . . . . ?
O8 B4 O3 Na 132.0(4) . . . . ?
O4 B4 O3 Na -111.8(5) . . . . ?
Cs B4 O3 Na 163.0(2) 2_646 . . . ?
Cs' B4 O3 Na -177.0(5) 1_545 . . . ?
Cs B4 O3 Na -168.4(3) 1_545 . . . ?
O6 B4 O3 Cs -155.6(4) . . . 2_646 ?
O8 B4 O3 Cs -31.0(4) . . . 2_646 ?
O4 B4 O3 Cs 85.2(5) . . . 2_646 ?
Na B4 O3 Cs -163.0(2) . . . 2_646 ?
Cs B4 O3 Cs 28.6(4) 1_545 . . 2_646 ?
O6 B4 O3 Cs' -160.4(4) . . . 2_646 ?
O8 B4 O3 Cs' -35.8(5) . . . 2_646 ?
O4 B4 O3 Cs' 80.4(5) . . . 2_646 ?
Na B4 O3 Cs' -167.9(3) . . . 2_646 ?
Cs' B4 O3 Cs' 15.1(7) 1_545 . . 2_646 ?
O6 B4 O3 Cs -72.9(5) . . . . ?
O8 B4 O3 Cs 51.7(4) . . . . ?
O4 B4 O3 Cs 167.9(4) . . . . ?
Na B4 O3 Cs -80.34(16) . . . . ?
Cs B4 O3 Cs 82.68(14) 2_646 . . . ?
Cs B4 O3 Cs 111.3(4) 1_545 . . . ?
O9 B3 O4 B4 -161.9(6) . . . . ?
O2 B3 O4 B4 15.5(10) . . . . ?
Cs B3 O4 B4 -110.4(6) 1_545 . . . ?
Cs' B3 O4 B4 -109.4(6) 1_545 . . . ?
O9 B3 O4 Cs -51.5(6) . . . 1_545 ?
O2 B3 O4 Cs 125.9(6) . . . 1_545 ?
O9 B3 O4 Cs' -52.5(7) . . . 1_545 ?
O2 B3 O4 Cs' 124.9(6) . . . 1_545 ?
O6 B4 O4 B3 -142.6(6) . . . . ?
O8 B4 O4 B3 94.4(6) . . . . ?
O3 B4 O4 B3 -22.1(8) . . . . ?
Na B4 O4 B3 -78.2(7) . . . . ?
Cs B4 O4 B3 39.2(6) 2_646 . . . ?
Cs' B4 O4 B3 111.2(6) 1_545 . . . ?
Cs B4 O4 B3 102.2(6) 1_545 . . . ?
O6 B4 O4 Cs 115.2(4) . . . 1_545 ?
O8 B4 O4 Cs -7.9(5) . . . 1_545 ?
O3 B4 O4 Cs -124.4(4) . . . 1_545 ?
Na B4 O4 Cs 179.6(2) . . . 1_545 ?
Cs B4 O4 Cs -63.0(2) 2_646 . . 1_545 ?
O6 B4 O4 Cs' 106.2(5) . . . 1_545 ?
O8 B4 O4 Cs' -16.8(5) . . . 1_545 ?
O3 B4 O4 Cs' -133.3(5) . . . 1_545 ?
Na B4 O4 Cs' 170.6(3) . . . 1_545 ?
O1 B1 O5 B6 147.7(6) . . . . ?
O11 B1 O5 B6 -32.9(8) . . . . ?
K B1 O5 B6 141.1(5) 4_556 . . . ?
O1 B1 O5 Na -84.8(8) . . . 3_757 ?
O11 B1 O5 Na 94.6(7) . . . 3_757 ?
K B1 O5 Na -91.4(4) 4_556 . . 3_757 ?
O1 B1 O5 K 6.6(7) . . . 4_556 ?
O11 B1 O5 K -174.0(5) . . . 4_556 ?
O6 B6 O5 B1 159.3(5) . . . . ?
O12 B6 O5 B1 -76.3(6) . . . . ?
O10 B6 O5 B1 41.2(7) . . . . ?
Na B6 O5 B1 147.0(5) 3_757 . . . ?
Na B6 O5 B1 95.4(6) . . . . ?
Cs' B6 O5 B1 -9.5(8) . . . . ?
Cs B6 O5 B1 -3.8(10) . . . . ?
O6 B6 O5 Na 12.3(5) . . . 3_757 ?
O12 B6 O5 Na 136.7(4) . . . 3_757 ?
O10 B6 O5 Na -105.8(4) . . . 3_757 ?
Na B6 O5 Na -51.6(4) . . . 3_757 ?
Cs' B6 O5 Na -156.5(5) . . . 3_757 ?
Cs B6 O5 Na -150.8(6) . . . 3_757 ?
O6 B6 O5 K -73.6(6) . . . 4_556 ?
O12 B6 O5 K 50.8(6) . . . 4_556 ?
O10 B6 O5 K 168.3(3) . . . 4_556 ?
Na B6 O5 K -85.9(3) 3_757 . . 4_556 ?
Na B6 O5 K -137.4(3) . . . 4_556 ?
Cs' B6 O5 K 117.6(4) . . . 4_556 ?
Cs B6 O5 K 123.3(5) . . . 4_556 ?
O12 B6 O6 B4 28.0(7) . . . . ?
O5 B6 O6 B4 150.0(5) . . . . ?
O10 B6 O6 B4 -92.2(6) . . . . ?
Na B6 O6 B4 163.5(5) 3_757 . . . ?
Na B6 O6 B4 -95.4(5) . . . . ?
Cs' B6 O6 B4 -38.4(6) . . . . ?
Cs B6 O6 B4 -39.6(5) . . . . ?
O12 B6 O6 Na -135.5(4) . . . 3_757 ?
O5 B6 O6 Na -13.5(5) . . . 3_757 ?
O10 B6 O6 Na 104.3(4) . . . 3_757 ?
Na B6 O6 Na 101.1(2) . . . 3_757 ?
Cs' B6 O6 Na 158.1(2) . . . 3_757 ?
Cs B6 O6 Na 156.84(17) . . . 3_757 ?
O12 B6 O6 Na 123.4(4) . . . . ?
O5 B6 O6 Na -114.5(4) . . . . ?
O10 B6 O6 Na 3.2(5) . . . . ?
Na B6 O6 Na -101.1(2) 3_757 . . . ?
Cs' B6 O6 Na 57.0(3) . . . . ?
Cs B6 O6 Na 55.8(2) . . . . ?
O8 B4 O6 B6 -30.9(7) . . . . ?
O4 B4 O6 B6 -149.6(5) . . . . ?
O3 B4 O6 B6 89.8(6) . . . . ?
Na B4 O6 B6 96.5(5) . . . . ?
Cs B4 O6 B6 25.9(12) 2_646 . . . ?
Cs' B4 O6 B6 -86.9(5) 1_545 . . . ?
Cs B4 O6 B6 -94.0(5) 1_545 . . . ?
O8 B4 O6 Na 125.6(5) . . . 3_757 ?
O4 B4 O6 Na 7.0(7) . . . 3_757 ?
O3 B4 O6 Na -113.6(5) . . . 3_757 ?
Na B4 O6 Na -106.9(4) . . . 3_757 ?
Cs B4 O6 Na -177.5(6) 2_646 . . 3_757 ?
Cs' B4 O6 Na 69.7(6) 1_545 . . 3_757 ?
Cs B4 O6 Na 62.6(6) 1_545 . . 3_757 ?
O8 B4 O6 Na -127.5(4) . . . . ?
O4 B4 O6 Na 113.9(4) . . . . ?
O3 B4 O6 Na -6.7(5) . . . . ?
Cs B4 O6 Na -70.6(9) 2_646 . . . ?
Cs' B4 O6 Na 176.6(3) 1_545 . . . ?
Cs B4 O6 Na 169.5(3) 1_545 . . . ?
O3 B5 O7 Ga 3.3(11) . . . 4_665 ?
O2 B5 O7 Ga 179.2(4) . . . 4_665 ?
Cs' B5 O7 Ga 95.4(5) 2_646 . . 4_665 ?
Na B5 O7 Ga -35.7(7) . . . 4_665 ?
Cs B5 O7 Ga 90.2(5) 2_646 . . 4_665 ?
K B5 O7 Ga -170.9(7) . . . 4_665 ?
O3 B5 O7 K 174.2(6) . . . . ?
O2 B5 O7 K -9.9(7) . . . . ?
Cs' B5 O7 K -93.6(2) 2_646 . . . ?
Na B5 O7 K 135.2(2) . . . . ?
Cs B5 O7 K -98.8(2) 2_646 . . . ?
O3 B5 O7 Cs' -92.1(7) . . . 2_646 ?
O2 B5 O7 Cs' 83.8(6) . . . 2_646 ?
Na B5 O7 Cs' -131.1(3) . . . 2_646 ?
K B5 O7 Cs' 93.6(2) . . . 2_646 ?
O3 B5 O7 Cs -86.9(7) . . . 2_646 ?
O2 B5 O7 Cs 89.0(6) . . . 2_646 ?
Na B5 O7 Cs -125.9(3) . . . 2_646 ?
K B5 O7 Cs 98.8(2) . . . 2_646 ?
O13 B2 O8 B4 -176.6(6) . . . . ?
O12 B2 O8 B4 4.5(9) . . . . ?
Cs' B2 O8 B4 72.5(6) . . . . ?
Cs B2 O8 B4 74.7(5) . . . . ?
Cs' B2 O8 B4 -117.9(5) 1_545 . . . ?
Cs B2 O8 B4 -120.7(6) 1_545 . . . ?
O13 B2 O8 Cs' -58.8(7) . . . 1_545 ?
O12 B2 O8 Cs' 122.3(5) . . . 1_545 ?
Cs' B2 O8 Cs' -169.6(3) . . . 1_545 ?
O13 B2 O8 Cs 49.2(8) . . . 2_646 ?
O12 B2 O8 Cs -129.7(5) . . . 2_646 ?
Cs B2 O8 Cs -59.5(4) . . . 2_646 ?
Cs B2 O8 Cs 105.1(4) 1_545 . . 2_646 ?
O13 B2 O8 Cs -56.0(7) . . . 1_545 ?
O12 B2 O8 Cs 125.1(5) . . . 1_545 ?
Cs B2 O8 Cs -164.62(16) . . . 1_545 ?
O13 B2 O8 Cs' 55.3(8) . . . 2_646 ?
O12 B2 O8 Cs' -123.6(6) . . . 2_646 ?
Cs' B2 O8 Cs' -55.5(5) . . . 2_646 ?
Cs' B2 O8 Cs' 114.1(4) 1_545 . . 2_646 ?
O6 B4 O8 B2 13.7(8) . . . . ?
O4 B4 O8 B2 133.0(5) . . . . ?
O3 B4 O8 B2 -108.6(6) . . . . ?
Na B4 O8 B2 -55.9(7) . . . . ?
Cs B4 O8 B2 -142.0(6) 2_646 . . . ?
Cs' B4 O8 B2 114.5(6) 1_545 . . . ?
Cs B4 O8 B2 125.5(5) 1_545 . . . ?
O6 B4 O8 Cs' -100.8(5) . . . 1_545 ?
O4 B4 O8 Cs' 18.5(6) . . . 1_545 ?
O3 B4 O8 Cs' 137.0(4) . . . 1_545 ?
Na B4 O8 Cs' -170.4(4) . . . 1_545 ?
O6 B4 O8 Cs 155.7(4) . . . 2_646 ?
O4 B4 O8 Cs -85.0(4) . . . 2_646 ?
O3 B4 O8 Cs 33.4(4) . . . 2_646 ?
Na B4 O8 Cs 86.1(5) . . . 2_646 ?
Cs B4 O8 Cs -92.51(18) 1_545 . . 2_646 ?
O6 B4 O8 Cs -111.8(4) . . . 1_545 ?
O4 B4 O8 Cs 7.5(5) . . . 1_545 ?
O3 B4 O8 Cs 125.9(3) . . . 1_545 ?
Na B4 O8 Cs 178.6(4) . . . 1_545 ?
Cs B4 O8 Cs 92.51(18) 2_646 . . 1_545 ?
O6 B4 O8 Cs' 154.5(4) . . . 2_646 ?
O4 B4 O8 Cs' -86.2(4) . . . 2_646 ?
O3 B4 O8 Cs' 32.3(4) . . . 2_646 ?
Na B4 O8 Cs' 84.9(5) . . . 2_646 ?
Cs' B4 O8 Cs' -104.7(4) 1_545 . . 2_646 ?
O4 B3 O9 Ga 158.5(5) . . . 4_655 ?
O2 B3 O9 Ga -18.8(9) . . . 4_655 ?
Cs B3 O9 Ga 110.3(4) 1_545 . . 4_655 ?
Cs' B3 O9 Ga 115.7(4) 1_545 . . 4_655 ?
O4 B3 O9 Na -28.7(8) . . . 1_545 ?
O2 B3 O9 Na 154.0(5) . . . 1_545 ?
Cs B3 O9 Na -76.9(3) 1_545 . . 1_545 ?
Cs' B3 O9 Na -71.4(3) 1_545 . . 1_545 ?
O4 B3 O9 Cs 48.2(6) . . . 1_545 ?
O2 B3 O9 Cs -129.1(6) . . . 1_545 ?
O14 B7 O10 B6 -176.5(6) . . . . ?
O11 B7 O10 B6 -0.3(10) . . . . ?
K B7 O10 B6 -75.1(17) 4_566 . . . ?
Cs' B7 O10 B6 -115.0(6) . . . . ?
Cs B7 O10 B6 -123.4(6) . . . . ?
O14 B7 O10 Na 53.4(9) . . . . ?
O11 B7 O10 Na -130.4(6) . . . . ?
K B7 O10 Na 154.7(13) 4_566 . . . ?
Cs' B7 O10 Na 114.8(4) . . . . ?
Cs B7 O10 Na 106.5(4) . . . . ?
O14 B7 O10 Cs' -61.5(8) . . . . ?
O11 B7 O10 Cs' 114.7(7) . . . . ?
K B7 O10 Cs' 39.9(16) 4_566 . . . ?
O14 B7 O10 Cs -53.1(8) . . . . ?
O11 B7 O10 Cs 123.1(6) . . . . ?
K B7 O10 Cs 48.3(16) 4_566 . . . ?
O6 B6 O10 B7 -143.4(6) . . . . ?
O12 B6 O10 B7 93.6(7) . . . . ?
O5 B6 O10 B7 -24.3(8) . . . . ?
Na B6 O10 B7 -87.9(6) 3_757 . . . ?
Na B6 O10 B7 -139.8(6) . . . . ?
Cs' B6 O10 B7 111.1(7) . . . . ?
Cs B6 O10 B7 124.6(6) . . . . ?
O6 B6 O10 Na -3.6(5) . . . . ?
O12 B6 O10 Na -126.6(4) . . . . ?
O5 B6 O10 Na 115.5(4) . . . . ?
Na B6 O10 Na 51.9(3) 3_757 . . . ?
Cs' B6 O10 Na -109.1(4) . . . . ?
Cs B6 O10 Na -95.6(2) . . . . ?
O6 B6 O10 Cs' 105.5(6) . . . . ?
O12 B6 O10 Cs' -17.5(6) . . . . ?
O5 B6 O10 Cs' -135.5(5) . . . . ?
Na B6 O10 Cs' 161.0(4) 3_757 . . . ?
Na B6 O10 Cs' 109.1(4) . . . . ?
O6 B6 O10 Cs 92.0(5) . . . . ?
O12 B6 O10 Cs -31.0(5) . . . . ?
O5 B6 O10 Cs -149.0(4) . . . . ?
Na B6 O10 Cs 147.5(2) 3_757 . . . ?
Na B6 O10 Cs 95.6(2) . . . . ?
O10 B7 O11 B1 12.3(11) . . . . ?
O14 B7 O11 B1 -171.2(6) . . . . ?
K B7 O11 B1 172.3(7) 4_566 . . . ?
Cs' B7 O11 B1 83.9(7) . . . . ?
Cs B7 O11 B1 76.9(8) . . . . ?
O10 B7 O11 K -160.0(6) . . . 4_566 ?
O14 B7 O11 K 16.5(7) . . . 4_566 ?
Cs' B7 O11 K -88.4(4) . . . 4_566 ?
Cs B7 O11 K -95.4(5) . . . 4_566 ?
O1 B1 O11 B7 -176.2(6) . . . . ?
O5 B1 O11 B7 4.4(10) . . . . ?
O1 B1 O11 K -7.6(11) . . . 4_566 ?
O5 B1 O11 K 173.0(4) . . . 4_566 ?
O13 B2 O12 B6 173.4(5) . . . . ?
O8 B2 O12 B6 -7.6(9) . . . . ?
Cs' B2 O12 B6 -98.8(6) . . . . ?
Cs B2 O12 B6 -89.8(5) . . . . ?
Cs' B2 O12 B6 64.2(8) 1_545 . . . ?
Cs B2 O12 B6 53.2(8) 1_545 . . . ?
O13 B2 O12 Cs' -87.8(6) . . . . ?
O8 B2 O12 Cs' 91.2(6) . . . . ?
Cs' B2 O12 Cs' 163.0(6) 1_545 . . . ?
O13 B2 O12 Cs -96.8(5) . . . . ?
O8 B2 O12 Cs 82.2(6) . . . . ?
Cs B2 O12 Cs 143.0(5) 1_545 . . . ?
O6 B6 O12 B2 -8.0(8) . . . . ?
O5 B6 O12 B2 -130.6(6) . . . . ?
O10 B6 O12 B2 112.2(6) . . . . ?
Na B6 O12 B2 -65.7(8) 3_757 . . . ?
Na B6 O12 B2 58.6(8) . . . . ?
Cs' B6 O12 B2 96.8(6) . . . . ?
Cs B6 O12 B2 86.0(5) . . . . ?
O6 B6 O12 Cs' -104.8(5) . . . . ?
O5 B6 O12 Cs' 132.7(5) . . . . ?
O10 B6 O12 Cs' 15.4(5) . . . . ?
Na B6 O12 Cs' -162.5(5) 3_757 . . . ?
Na B6 O12 Cs' -38.1(5) . . . . ?
O6 B6 O12 Cs -94.0(4) . . . . ?
O5 B6 O12 Cs 143.4(4) . . . . ?
O10 B6 O12 Cs 26.2(4) . . . . ?
Na B6 O12 Cs -151.7(5) 3_757 . . . ?
Na B6 O12 Cs -27.4(4) . . . . ?
O8 B2 O13 Ga -14.9(12) . . . 3_657 ?
O12 B2 O13 Ga 164.1(5) . . . 3_657 ?
Cs' B2 O13 Ga 98.1(7) . . . 3_657 ?
Cs B2 O13 Ga 88.1(7) . . . 3_657 ?
Cs' B2 O13 Ga -61.3(7) 1_545 . . 3_657 ?
Cs B2 O13 Ga -53.8(7) 1_545 . . 3_657 ?
O8 B2 O13 Cs' 46.4(6) . . . 1_545 ?
O12 B2 O13 Cs' -134.6(6) . . . 1_545 ?
Cs' B2 O13 Cs' 159.4(5) . . . 1_545 ?
O10 B7 O14 Na -111.8(8) . . . 3_767 ?
O11 B7 O14 Na 71.7(10) . . . 3_767 ?
K B7 O14 Na 86.9(6) 4_566 . . 3_767 ?
Cs' B7 O14 Na -160.0(6) . . . 3_767 ?
Cs B7 O14 Na -150.1(6) . . . 3_767 ?
O10 B7 O14 K 161.3(7) . . . 4_566 ?
O11 B7 O14 K -15.1(7) . . . 4_566 ?
Cs' B7 O14 K 113.1(3) . . . 4_566 ?
Cs B7 O14 K 123.07(17) . . . 4_566 ?
O10 B7 O14 Cs' 48.2(7) . . . . ?
O11 B7 O14 Cs' -128.2(7) . . . . ?
K B7 O14 Cs' -113.1(3) 4_566 . . . ?
